data_4342975
loop_
_publ_author_name
'Wolff, Carina'
'Gottschlich, Andreas'
'England, Jason'
'Wieghardt, Karl'
'Saak, Wolfgang'
'Haase, Detlev'
'Beckhaus, R\"udiger'

_publ_section_title
;
 Molecular and Electronic Structures of Mononuclear and Dinuclear Titanium
 Complexes Containing \p-Radical Anions of 2,2'-Bipyridine and
 1,10-Phenanthroline: An Experimental and DFT Computational Study.
;
_journal_issue 10
_journal_name_full 'Inorganic chemistry'
_journal_page_first 4811
_journal_page_last 4820
_journal_paper_doi 10.1021/acs.inorgchem.5b00285
_journal_volume 54
_journal_year 2015
_chemical_formula_sum 'C30 H31 N4 Ti'
_chemical_formula_weight 495.49
_chemical_name_systematic
; 
 ? 
;
_space_group_IT_number 2
_symmetry_cell_setting triclinic
_symmetry_space_group_name_Hall '-P 1'
_symmetry_space_group_name_H-M 'P -1'
_atom_sites_solution_hydrogens geom
_atom_sites_solution_primary direct
_atom_sites_solution_secondary difmap
_audit_creation_method SHELXL-97
_cell_angle_alpha 97.466(4)
_cell_angle_beta 104.705(5)
_cell_angle_gamma 107.848(5)
_cell_formula_units_Z 2
_cell_length_a 9.1011(18)
_cell_length_b 9.9158(18)
_cell_length_c 15.331(3)
_cell_measurement_reflns_used 2890
_cell_measurement_temperature 153(2)
_cell_measurement_theta_max 25.12
_cell_measurement_theta_min 3.65
_cell_volume 1241.0(4)
_computing_cell_refinement 'Bruker SMART'
_computing_data_collection 'Bruker SMART'
_computing_data_reduction 'Bruker SAINT'
_computing_molecular_graphics 'Ortep-3 for Windows (farrugia, 1997)'
_computing_publication_material 'Bruker SHELXTL'
_computing_structure_refinement 'Bruker SHELXTL'
_computing_structure_solution 'Bruker SHELXTL'
_diffrn_ambient_temperature 153(2)
_diffrn_measured_fraction_theta_full 0.981
_diffrn_measured_fraction_theta_max 0.981
_diffrn_measurement_device_type 'CCD area detector'
_diffrn_measurement_method 'phi and omega scans'
_diffrn_radiation_monochromator graphite
_diffrn_radiation_source 'fine-focus sealed tube'
_diffrn_radiation_type MoK\a
_diffrn_radiation_wavelength 0.71073
_diffrn_reflns_av_R_equivalents 0.0407
_diffrn_reflns_av_sigmaI/netI 0.0624
_diffrn_reflns_limit_h_max 10
_diffrn_reflns_limit_h_min -12
_diffrn_reflns_limit_k_max 13
_diffrn_reflns_limit_k_min -13
_diffrn_reflns_limit_l_max 20
_diffrn_reflns_limit_l_min -19
_diffrn_reflns_number 14937
_diffrn_reflns_theta_full 28.72
_diffrn_reflns_theta_max 28.72
_diffrn_reflns_theta_min 3.65
_exptl_absorpt_coefficient_mu 0.371
_exptl_absorpt_correction_T_max 0.9792
_exptl_absorpt_correction_T_min 0.9212
_exptl_absorpt_correction_type numerical
_exptl_absorpt_process_details 'Bruker SAINT'
_exptl_crystal_colour black
_exptl_crystal_density_diffrn 1.326
_exptl_crystal_density_method 'not measured'
_exptl_crystal_description prism
_exptl_crystal_F_000 522
_exptl_crystal_size_max 0.22
_exptl_crystal_size_mid 0.12
_exptl_crystal_size_min 0.06
_refine_diff_density_max 0.316
_refine_diff_density_min -0.306
_refine_diff_density_rms 0.057
_refine_ls_extinction_method none
_refine_ls_goodness_of_fit_ref 1.001
_refine_ls_hydrogen_treatment constr
_refine_ls_matrix_type full
_refine_ls_number_parameters 321
_refine_ls_number_reflns 6310
_refine_ls_number_restraints 0
_refine_ls_restrained_S_all 1.001
_refine_ls_R_factor_all 0.0798
_refine_ls_R_factor_gt 0.0445
_refine_ls_shift/su_max 0.001
_refine_ls_shift/su_mean 0.000
_refine_ls_structure_factor_coef Fsqd
_refine_ls_weighting_details 'calc w=1/[\s^2^(Fo^2^)+(0.0457P)^2^+0.3193P] where P=(Fo^2^+2Fc^2^)/3'
_refine_ls_weighting_scheme calc
_refine_ls_wR_factor_gt 0.0929
_refine_ls_wR_factor_ref 0.1059
_reflns_number_gt 4422
_reflns_number_total 6310
_reflns_threshold_expression >2sigma(I)
_cod_data_source_file ic5b00285_si_002.cif
_cod_data_source_block 2
_cod_depositor_comments 'Adding full bibliography for 4342975--4342977.cif.'
_cod_original_cell_volume 1240.9(4)
_cod_original_sg_symbol_H-M P-1
_cod_database_code 4342975

loop_
_symmetry_equiv_pos_as_xyz
'x, y, z'
'-x, -y, -z'

loop_
_atom_site_label
_atom_site_type_symbol
_atom_site_fract_x
_atom_site_fract_y
_atom_site_fract_z
_atom_site_U_iso_or_equiv
_atom_site_adp_type
_atom_site_occupancy
_atom_site_symmetry_multiplicity
_atom_site_calc_flag
_atom_site_refinement_flags
Ti1 Ti 0.66644(4) 0.67584(4) 0.76587(2) 0.01982(10) Uani 1 1 d .
N1 N 0.75615(18) 0.75410(16) 0.66067(11) 0.0232(3) Uani 1 1 d .
N2 N 0.72292(18) 0.50401(16) 0.70321(12) 0.0240(4) Uani 1 1 d .
N3 N 0.46756(18) 0.74975(17) 0.70951(11) 0.0240(3) Uani 1 1 d .
N4 N 0.43950(19) 0.50309(16) 0.75491(12) 0.0246(4) Uani 1 1 d .
C1 C 0.8132(2) 0.8914(2) 0.64652(15) 0.0278(4) Uani 1 1 d .
H1 H 0.8455 0.9709 0.6976 0.033 Uiso 1 1 calc R
C2 C 0.8268(3) 0.9218(2) 0.56423(16) 0.0336(5) Uani 1 1 d .
H2 H 0.8680 1.0196 0.5588 0.040 Uiso 1 1 calc R
C3 C 0.7788(3) 0.8058(3) 0.48738(16) 0.0401(6) Uani 1 1 d .
H3 H 0.7807 0.8237 0.4282 0.048 Uiso 1 1 calc R
C4 C 0.7294(3) 0.6672(3) 0.49963(16) 0.0362(5) Uani 1 1 d .
H4 H 0.6972 0.5878 0.4485 0.043 Uiso 1 1 calc R
C5 C 0.7253(2) 0.6400(2) 0.58725(14) 0.0245(4) Uani 1 1 d .
C6 C 0.7041(2) 0.5026(2) 0.61023(14) 0.0264(4) Uani 1 1 d .
C7 C 0.6742(3) 0.3720(2) 0.54698(16) 0.0370(5) Uani 1 1 d .
H7 H 0.6495 0.3692 0.4826 0.044 Uiso 1 1 calc R
C8 C 0.6806(3) 0.2504(2) 0.57800(18) 0.0403(6) Uani 1 1 d .
H8 H 0.6579 0.1620 0.5358 0.048 Uiso 1 1 calc R
C9 C 0.7216(2) 0.2588(2) 0.67351(17) 0.0339(5) Uani 1 1 d .
H9 H 0.7355 0.1784 0.6975 0.041 Uiso 1 1 calc R
C10 C 0.7411(2) 0.3836(2) 0.73155(16) 0.0290(5) Uani 1 1 d .
H10 H 0.7693 0.3871 0.7961 0.035 Uiso 1 1 calc R
C11 C 0.4858(2) 0.8803(2) 0.68573(15) 0.0292(4) Uani 1 1 d .
H11 H 0.5928 0.9414 0.6917 0.035 Uiso 1 1 calc R
C12 C 0.3630(3) 0.9301(2) 0.65413(17) 0.0364(5) Uani 1 1 d .
H12 H 0.3845 1.0229 0.6395 0.044 Uiso 1 1 calc R
C13 C 0.2031(3) 0.8403(3) 0.64370(18) 0.0430(6) Uani 1 1 d .
H13 H 0.1142 0.8711 0.6213 0.052 Uiso 1 1 calc R
C14 C 0.1785(3) 0.7090(3) 0.66628(17) 0.0394(6) Uani 1 1 d .
H14 H 0.0712 0.6473 0.6592 0.047 Uiso 1 1 calc R
C15 C 0.3101(2) 0.6628(2) 0.70014(14) 0.0266(4) Uani 1 1 d .
C16 C 0.2951(2) 0.5275(2) 0.72526(14) 0.0264(4) Uani 1 1 d .
C17 C 0.1456(2) 0.4221(2) 0.71963(16) 0.0347(5) Uani 1 1 d .
H17 H 0.0478 0.4409 0.6986 0.042 Uiso 1 1 calc R
C18 C 0.1404(3) 0.2938(2) 0.74408(17) 0.0398(6) Uani 1 1 d .
H18 H 0.0400 0.2233 0.7407 0.048 Uiso 1 1 calc R
C19 C 0.2859(3) 0.2677(2) 0.77422(17) 0.0360(5) Uani 1 1 d .
H19 H 0.2861 0.1790 0.7914 0.043 Uiso 1 1 calc R
C20 C 0.4279(3) 0.3731(2) 0.77838(16) 0.0312(5) Uani 1 1 d .
H20 H 0.5257 0.3541 0.7992 0.037 Uiso 1 1 calc R
C21 C 0.6883(2) 0.7793(2) 0.91731(14) 0.0275(4) Uani 1 1 d .
C22 C 0.7613(2) 0.6723(2) 0.92583(14) 0.0266(4) Uani 1 1 d .
C23 C 0.9032(2) 0.7164(2) 0.89841(14) 0.0272(4) Uani 1 1 d .
C24 C 0.9204(2) 0.8529(2) 0.87522(14) 0.0280(4) Uani 1 1 d .
C25 C 0.7897(3) 0.8930(2) 0.88673(14) 0.0287(4) Uani 1 1 d .
C26 C 0.5400(3) 0.7800(3) 0.94362(16) 0.0385(5) Uani 1 1 d .
H26A H 0.4563 0.6827 0.9208 0.058 Uiso 1 1 calc R
H26B H 0.4984 0.8500 0.9160 0.058 Uiso 1 1 calc R
H26C H 0.5688 0.8078 1.0112 0.058 Uiso 1 1 calc R
C27 C 0.7109(3) 0.5470(2) 0.97107(16) 0.0362(5) Uani 1 1 d .
H27A H 0.7501 0.4710 0.9499 0.054 Uiso 1 1 calc R
H27B H 0.5922 0.5074 0.9543 0.054 Uiso 1 1 calc R
H27C H 0.7576 0.5811 1.0384 0.054 Uiso 1 1 calc R
C28 C 1.0259(3) 0.6431(2) 0.90216(16) 0.0372(5) Uani 1 1 d .
H28A H 1.1287 0.7044 0.9493 0.056 Uiso 1 1 calc R
H28B H 1.0433 0.6282 0.8417 0.056 Uiso 1 1 calc R
H28C H 0.9858 0.5489 0.9180 0.056 Uiso 1 1 calc R
C29 C 1.0681(3) 0.9451(3) 0.85473(17) 0.0418(6) Uani 1 1 d .
H29A H 1.0584 1.0390 0.8473 0.063 Uiso 1 1 calc R
H29B H 1.0760 0.8952 0.7975 0.063 Uiso 1 1 calc R
H29C H 1.1657 0.9609 0.9060 0.063 Uiso 1 1 calc R
C30 C 0.7744(3) 1.0387(2) 0.88426(17) 0.0440(6) Uani 1 1 d .
H30A H 0.8365 1.1055 0.9446 0.066 Uiso 1 1 calc R
H30B H 0.6598 1.0286 0.8701 0.066 Uiso 1 1 calc R
H30C H 0.8169 1.0773 0.8364 0.066 Uiso 1 1 calc R

loop_
_atom_site_aniso_label
_atom_site_aniso_U_11
_atom_site_aniso_U_22
_atom_site_aniso_U_33
_atom_site_aniso_U_23
_atom_site_aniso_U_13
_atom_site_aniso_U_12
Ti1 0.01782(16) 0.01923(16) 0.02138(18) 0.00598(13) 0.00609(13) 0.00460(12)
N1 0.0212(8) 0.0239(8) 0.0271(9) 0.0097(7) 0.0091(7) 0.0088(6)
N2 0.0201(8) 0.0223(8) 0.0307(9) 0.0080(7) 0.0095(7) 0.0069(6)
N3 0.0213(8) 0.0256(8) 0.0264(9) 0.0064(7) 0.0091(7) 0.0083(6)
N4 0.0219(8) 0.0236(8) 0.0283(9) 0.0070(7) 0.0098(7) 0.0058(6)
C1 0.0254(10) 0.0295(10) 0.0343(12) 0.0130(9) 0.0121(9) 0.0132(8)
C2 0.0311(11) 0.0405(12) 0.0434(14) 0.0253(11) 0.0190(10) 0.0193(9)
C3 0.0463(13) 0.0627(16) 0.0311(13) 0.0258(12) 0.0199(11) 0.0337(12)
C4 0.0410(12) 0.0476(13) 0.0253(11) 0.0091(10) 0.0103(10) 0.0226(10)
C5 0.0195(9) 0.0313(10) 0.0243(10) 0.0071(8) 0.0066(8) 0.0109(8)
C6 0.0193(9) 0.0290(10) 0.0283(11) 0.0028(8) 0.0048(8) 0.0085(8)
C7 0.0383(12) 0.0346(12) 0.0331(12) -0.0007(10) 0.0060(10) 0.0136(10)
C8 0.0352(12) 0.0291(11) 0.0510(16) -0.0051(10) 0.0112(11) 0.0111(9)
C9 0.0248(10) 0.0223(10) 0.0549(15) 0.0097(10) 0.0123(10) 0.0086(8)
C10 0.0235(10) 0.0272(10) 0.0389(12) 0.0114(9) 0.0124(9) 0.0088(8)
C11 0.0285(10) 0.0274(10) 0.0363(12) 0.0108(9) 0.0130(9) 0.0124(8)
C12 0.0365(12) 0.0375(12) 0.0446(14) 0.0167(10) 0.0149(11) 0.0213(10)
C13 0.0335(12) 0.0584(15) 0.0522(16) 0.0236(13) 0.0159(11) 0.0301(11)
C14 0.0233(10) 0.0510(14) 0.0481(15) 0.0171(11) 0.0131(10) 0.0146(10)
C15 0.0218(9) 0.0316(10) 0.0272(11) 0.0049(8) 0.0109(8) 0.0085(8)
C16 0.0215(9) 0.0284(10) 0.0284(11) 0.0027(8) 0.0114(8) 0.0060(8)
C17 0.0228(10) 0.0376(12) 0.0410(13) 0.0065(10) 0.0136(9) 0.0050(9)
C18 0.0273(11) 0.0342(12) 0.0508(15) 0.0073(10) 0.0168(11) -0.0017(9)
C19 0.0363(12) 0.0250(10) 0.0468(14) 0.0101(10) 0.0205(11) 0.0042(9)
C20 0.0285(10) 0.0258(10) 0.0411(13) 0.0095(9) 0.0153(9) 0.0078(8)
C21 0.0302(10) 0.0299(10) 0.0225(10) 0.0062(8) 0.0091(9) 0.0100(8)
C22 0.0269(10) 0.0285(10) 0.0216(10) 0.0076(8) 0.0059(8) 0.0063(8)
C23 0.0231(9) 0.0313(10) 0.0221(10) 0.0058(8) 0.0033(8) 0.0059(8)
C24 0.0247(10) 0.0293(10) 0.0190(10) 0.0037(8) 0.0019(8) -0.0009(8)
C25 0.0367(11) 0.0226(9) 0.0211(10) 0.0030(8) 0.0044(9) 0.0072(8)
C26 0.0408(13) 0.0465(13) 0.0349(13) 0.0072(10) 0.0187(11) 0.0196(11)
C27 0.0407(12) 0.0390(12) 0.0323(12) 0.0180(10) 0.0138(10) 0.0127(10)
C28 0.0276(11) 0.0446(13) 0.0349(13) 0.0053(10) 0.0028(10) 0.0137(9)
C29 0.0284(11) 0.0428(13) 0.0363(13) 0.0113(10) 0.0035(10) -0.0076(10)
C30 0.0670(17) 0.0283(11) 0.0303(13) 0.0045(10) 0.0062(12) 0.0162(11)

loop_
_atom_type_symbol
_atom_type_description
_atom_type_scat_dispersion_real
_atom_type_scat_dispersion_imag
_atom_type_scat_source
C C 0.0033 0.0016 'International Tables Vol C Tables 4.2.6.8 and 6.1.1.4'
H H 0.0000 0.0000 'International Tables Vol C Tables 4.2.6.8 and 6.1.1.4'
N N 0.0061 0.0033 'International Tables Vol C Tables 4.2.6.8 and 6.1.1.4'
Ti Ti 0.2776 0.4457 'International Tables Vol C Tables 4.2.6.8 and 6.1.1.4'

loop_
_geom_angle_atom_site_label_1
_geom_angle_atom_site_label_2
_geom_angle_atom_site_label_3
_geom_angle
N2 Ti1 N1 75.73(6)
N2 Ti1 N3 128.14(6)
N1 Ti1 N3 84.89(6)
N2 Ti1 N4 84.09(6)
N1 Ti1 N4 129.93(6)
N3 Ti1 N4 72.51(6)
N2 Ti1 C21 135.75(7)
N1 Ti1 C21 134.99(7)
N3 Ti1 C21 90.96(7)
N4 Ti1 C21 90.44(7)
N2 Ti1 C22 101.03(7)
N1 Ti1 C22 140.09(7)
N3 Ti1 C22 123.05(7)
N4 Ti1 C22 88.22(6)
C21 Ti1 C22 34.78(7)
N2 Ti1 C25 140.67(7)
N1 Ti1 C25 99.84(7)
N3 Ti1 C25 89.42(7)
N4 Ti1 C25 123.26(7)
C21 Ti1 C25 35.21(7)
C22 Ti1 C25 57.36(7)
N2 Ti1 C23 86.73(7)
N1 Ti1 C23 106.62(7)
N3 Ti1 C23 145.12(7)
N4 Ti1 C23 117.54(7)
C21 Ti1 C23 57.35(7)
C22 Ti1 C23 34.10(7)
C25 Ti1 C23 56.57(7)
N2 Ti1 C24 107.40(7)
N1 Ti1 C24 86.09(7)
N3 Ti1 C24 118.83(7)
N4 Ti1 C24 143.96(7)
C21 Ti1 C24 57.17(7)
C22 Ti1 C24 56.40(7)
C25 Ti1 C24 33.73(7)
C23 Ti1 C24 33.63(7)
C1 N1 C5 116.30(17)
C1 N1 Ti1 131.87(14)
C5 N1 Ti1 110.95(12)
C10 N2 C6 116.12(17)
C10 N2 Ti1 131.50(14)
C6 N2 Ti1 110.88(12)
C11 N3 C15 116.11(17)
C11 N3 Ti1 124.76(12)
C15 N3 Ti1 119.06(13)
C20 N4 C16 116.05(16)
C20 N4 Ti1 125.35(13)
C16 N4 Ti1 118.55(12)
C2 C1 N1 124.5(2)
C1 C2 C3 118.8(2)
C4 C3 C2 118.6(2)
C3 C4 C5 120.9(2)
N1 C5 C4 120.23(18)
N1 C5 C6 115.05(17)
C4 C5 C6 124.53(19)
N2 C6 C7 120.31(19)
N2 C6 C5 114.84(17)
C7 C6 C5 124.8(2)
C8 C7 C6 120.5(2)
C7 C8 C9 118.5(2)
C10 C9 C8 119.2(2)
C9 C10 N2 124.3(2)
C12 C11 N3 125.20(19)
C11 C12 C13 118.3(2)
C14 C13 C12 118.7(2)
C13 C14 C15 121.0(2)
N3 C15 C14 120.66(19)
N3 C15 C16 114.74(17)
C14 C15 C16 124.60(18)
N4 C16 C17 121.12(19)
N4 C16 C15 114.98(16)
C17 C16 C15 123.88(19)
C18 C17 C16 120.6(2)
C17 C18 C19 118.85(19)
C20 C19 C18 118.4(2)
N4 C20 C19 124.9(2)
C22 C21 C25 107.44(18)
C22 C21 C26 126.21(19)
C25 C21 C26 126.15(19)
C22 C21 Ti1 74.43(12)
C25 C21 Ti1 74.43(11)
C26 C21 Ti1 120.99(14)
C21 C22 C23 108.36(17)
C21 C22 C27 124.91(19)
C23 C22 C27 126.04(19)
C21 C22 Ti1 70.79(11)
C23 C22 Ti1 74.88(11)
C27 C22 Ti1 127.69(14)
C24 C23 C22 107.77(19)
C24 C23 C28 124.47(18)
C22 C23 C28 127.46(19)
C24 C23 Ti1 73.55(11)
C22 C23 Ti1 71.02(11)
C28 C23 Ti1 125.99(14)
C25 C24 C23 108.65(17)
C25 C24 C29 127.1(2)
C23 C24 C29 123.8(2)
C25 C24 Ti1 71.06(11)
C23 C24 Ti1 72.82(11)
C29 C24 Ti1 128.40(14)
C24 C25 C21 107.75(18)
C24 C25 C30 126.05(19)
C21 C25 C30 125.4(2)
C24 C25 Ti1 75.21(11)
C21 C25 Ti1 70.37(11)
C30 C25 Ti1 128.14(15)

loop_
_geom_bond_atom_site_label_1
_geom_bond_atom_site_label_2
_geom_bond_distance
Ti1 N2 2.1100(17)
Ti1 N1 2.1154(16)
Ti1 N3 2.1779(17)
Ti1 N4 2.1928(15)
Ti1 C21 2.346(2)
Ti1 C22 2.393(2)
Ti1 C25 2.399(2)
Ti1 C23 2.443(2)
Ti1 C24 2.4525(19)
N1 C1 1.368(2)
N1 C5 1.393(3)
N2 C10 1.364(2)
N2 C6 1.390(3)
N3 C11 1.363(2)
N3 C15 1.387(2)
N4 C20 1.363(2)
N4 C16 1.383(3)
C1 C2 1.361(3)
C2 C3 1.407(3)
C3 C4 1.362(3)
C4 C5 1.411(3)
C5 C6 1.420(3)
C6 C7 1.420(3)
C7 C8 1.365(3)
C8 C9 1.401(3)
C9 C10 1.361(3)
C11 C12 1.361(3)
C12 C13 1.409(3)
C13 C14 1.357(3)
C14 C15 1.413(3)
C15 C16 1.420(3)
C16 C17 1.412(3)
C17 C18 1.363(3)
C18 C19 1.401(3)
C19 C20 1.372(3)
C21 C22 1.417(3)
C21 C25 1.436(3)
C21 C26 1.505(3)
C22 C23 1.419(3)
C22 C27 1.507(3)
C23 C24 1.416(3)
C23 C28 1.501(3)
C24 C25 1.409(3)
C24 C29 1.509(3)
C25 C30 1.497(3)

loop_
_geom_torsion_atom_site_label_1
_geom_torsion_atom_site_label_2
_geom_torsion_atom_site_label_3
_geom_torsion_atom_site_label_4
_geom_torsion
N2 Ti1 N1 C1 -162.39(18)
N3 Ti1 N1 C1 66.12(17)
N4 Ti1 N1 C1 128.19(16)
C21 Ti1 N1 C1 -20.1(2)
C22 Ti1 N1 C1 -72.2(2)
C25 Ti1 N1 C1 -22.40(18)
C23 Ti1 N1 C1 -80.27(18)
C24 Ti1 N1 C1 -53.32(17)
N2 Ti1 N1 C5 29.04(12)
N3 Ti1 N1 C5 -102.46(13)
N4 Ti1 N1 C5 -40.38(15)
C21 Ti1 N1 C5 171.30(12)
C22 Ti1 N1 C5 119.25(14)
C25 Ti1 N1 C5 169.03(13)
C23 Ti1 N1 C5 111.15(13)
C24 Ti1 N1 C5 138.11(13)
N1 Ti1 N2 C10 164.68(18)
N3 Ti1 N2 C10 -123.77(16)
N4 Ti1 N2 C10 -61.52(17)
C21 Ti1 N2 C10 23.0(2)
C22 Ti1 N2 C10 25.50(17)
C25 Ti1 N2 C10 76.52(19)
C23 Ti1 N2 C10 56.62(17)
C24 Ti1 N2 C10 83.51(17)
N1 Ti1 N2 C6 -30.20(12)
N3 Ti1 N2 C6 41.34(14)
N4 Ti1 N2 C6 103.60(12)
C21 Ti1 N2 C6 -171.87(11)
C22 Ti1 N2 C6 -169.38(12)
C25 Ti1 N2 C6 -118.37(14)
C23 Ti1 N2 C6 -138.27(13)
C24 Ti1 N2 C6 -111.37(12)
N2 Ti1 N3 C11 -112.31(16)
N1 Ti1 N3 C11 -44.95(16)
N4 Ti1 N3 C11 -179.68(17)
C21 Ti1 N3 C11 90.16(17)
C22 Ti1 N3 C11 104.44(16)
C25 Ti1 N3 C11 54.99(17)
C23 Ti1 N3 C11 67.0(2)
C24 Ti1 N3 C11 37.73(18)
N2 Ti1 N3 C15 70.71(16)
N1 Ti1 N3 C15 138.08(15)
N4 Ti1 N3 C15 3.35(14)
C21 Ti1 N3 C15 -86.81(15)
C22 Ti1 N3 C15 -72.53(16)
C25 Ti1 N3 C15 -121.98(15)
C23 Ti1 N3 C15 -109.97(16)
C24 Ti1 N3 C15 -139.24(14)
N2 Ti1 N4 C20 46.07(17)
N1 Ti1 N4 C20 111.87(17)
N3 Ti1 N4 C20 179.20(18)
C21 Ti1 N4 C20 -89.93(17)
C22 Ti1 N4 C20 -55.22(17)
C25 Ti1 N4 C20 -103.48(17)
C23 Ti1 N4 C20 -37.12(18)
C24 Ti1 N4 C20 -65.6(2)
N2 Ti1 N4 C16 -136.55(15)
N1 Ti1 N4 C16 -70.75(17)
N3 Ti1 N4 C16 -3.42(14)
C21 Ti1 N4 C16 87.45(15)
C22 Ti1 N4 C16 122.16(15)
C25 Ti1 N4 C16 73.90(16)
C23 Ti1 N4 C16 140.26(14)
C24 Ti1 N4 C16 111.81(17)
C5 N1 C1 C2 6.3(3)
Ti1 N1 C1 C2 -161.81(16)
N1 C1 C2 C3 0.4(3)
C1 C2 C3 C4 -3.8(3)
C2 C3 C4 C5 0.4(3)
C1 N1 C5 C4 -9.5(3)
Ti1 N1 C5 C4 160.98(15)
C1 N1 C5 C6 165.62(16)
Ti1 N1 C5 C6 -23.86(19)
C3 C4 C5 N1 6.5(3)
C3 C4 C5 C6 -168.2(2)
C10 N2 C6 C7 11.8(3)
Ti1 N2 C6 C7 -155.87(16)
C10 N2 C6 C5 -165.24(16)
Ti1 N2 C6 C5 27.13(19)
N1 C5 C6 N2 -2.1(2)
C4 C5 C6 N2 172.80(18)
N1 C5 C6 C7 -178.97(18)
C4 C5 C6 C7 -4.0(3)
N2 C6 C7 C8 -7.0(3)
C5 C6 C7 C8 169.7(2)
C6 C7 C8 C9 -1.7(3)
C7 C8 C9 C10 5.1(3)
C8 C9 C10 N2 0.2(3)
C6 N2 C10 C9 -8.6(3)
Ti1 N2 C10 C9 155.88(16)
C15 N3 C11 C12 0.0(3)
Ti1 N3 C11 C12 -177.08(18)
N3 C11 C12 C13 -0.8(4)
C11 C12 C13 C14 0.6(4)
C12 C13 C14 C15 0.4(4)
C11 N3 C15 C14 1.0(3)
Ti1 N3 C15 C14 178.22(16)
C11 N3 C15 C16 179.87(18)
Ti1 N3 C15 C16 -2.9(2)
C13 C14 C15 N3 -1.2(4)
C13 C14 C15 C16 -179.9(2)
C20 N4 C16 C17 -0.4(3)
Ti1 N4 C16 C17 -177.98(16)
C20 N4 C16 C15 -179.26(18)
Ti1 N4 C16 C15 3.1(2)
N3 C15 C16 N4 -0.2(3)
C14 C15 C16 N4 178.7(2)
N3 C15 C16 C17 -179.03(19)
C14 C15 C16 C17 -0.2(3)
N4 C16 C17 C18 0.5(3)
C15 C16 C17 C18 179.3(2)
C16 C17 C18 C19 -0.5(4)
C17 C18 C19 C20 0.4(4)
C16 N4 C20 C19 0.2(3)
Ti1 N4 C20 C19 177.69(17)
C18 C19 C20 N4 -0.3(4)
N2 Ti1 C21 C22 4.28(16)
N1 Ti1 C21 C22 -117.51(12)
N3 Ti1 C21 C22 158.76(11)
N4 Ti1 C21 C22 86.24(12)
C25 Ti1 C21 C22 -113.62(17)
C23 Ti1 C21 C22 -36.73(11)
C24 Ti1 C21 C22 -76.97(12)
N2 Ti1 C21 C25 117.90(13)
N1 Ti1 C21 C25 -3.89(17)
N3 Ti1 C21 C25 -87.62(12)
N4 Ti1 C21 C25 -160.14(12)
C22 Ti1 C21 C25 113.62(17)
C23 Ti1 C21 C25 76.88(13)
C24 Ti1 C21 C25 36.65(12)
N2 Ti1 C21 C26 -118.95(16)
N1 Ti1 C21 C26 119.27(16)
N3 Ti1 C21 C26 35.53(17)
N4 Ti1 C21 C26 -36.98(17)
C22 Ti1 C21 C26 -123.2(2)
C25 Ti1 C21 C26 123.2(2)
C23 Ti1 C21 C26 -159.96(19)
C24 Ti1 C21 C26 159.8(2)
C25 C21 C22 C23 -1.7(2)
C26 C21 C22 C23 -176.7(2)
Ti1 C21 C22 C23 66.00(14)
C25 C21 C22 C27 169.20(19)
C26 C21 C22 C27 -5.8(3)
Ti1 C21 C22 C27 -123.1(2)
C25 C21 C22 Ti1 -67.69(14)
C26 C21 C22 Ti1 117.3(2)
N2 Ti1 C22 C21 -176.96(11)
N1 Ti1 C22 C21 102.15(14)
N3 Ti1 C22 C21 -25.61(13)
N4 Ti1 C22 C21 -93.34(12)
C25 Ti1 C22 C21 38.85(11)
C23 Ti1 C22 C21 116.08(16)
C24 Ti1 C22 C21 79.37(12)
N2 Ti1 C22 C23 66.96(12)
N1 Ti1 C22 C23 -13.93(17)
N3 Ti1 C22 C23 -141.69(11)
N4 Ti1 C22 C23 150.58(12)
C21 Ti1 C22 C23 -116.08(16)
C25 Ti1 C22 C23 -77.23(13)
C24 Ti1 C22 C23 -36.71(12)
N2 Ti1 C22 C27 -57.19(19)
N1 Ti1 C22 C27 -138.08(17)
N3 Ti1 C22 C27 94.16(19)
N4 Ti1 C22 C27 26.43(18)
C21 Ti1 C22 C27 119.8(2)
C25 Ti1 C22 C27 158.6(2)
C23 Ti1 C22 C27 -124.1(2)
C24 Ti1 C22 C27 -160.9(2)
C21 C22 C23 C24 1.5(2)
C27 C22 C23 C24 -169.22(19)
Ti1 C22 C23 C24 64.87(14)
C21 C22 C23 C28 175.4(2)
C27 C22 C23 C28 4.6(3)
Ti1 C22 C23 C28 -121.3(2)
C21 C22 C23 Ti1 -63.34(14)
C27 C22 C23 Ti1 125.9(2)
N2 Ti1 C23 C24 128.80(13)
N1 Ti1 C23 C24 54.74(13)
N3 Ti1 C23 C24 -50.66(17)
N4 Ti1 C23 C24 -149.60(12)
C21 Ti1 C23 C24 -78.50(13)
C22 Ti1 C23 C24 -115.98(18)
C25 Ti1 C23 C24 -36.21(12)
N2 Ti1 C23 C22 -115.22(12)
N1 Ti1 C23 C22 170.72(11)
N3 Ti1 C23 C22 65.32(16)
N4 Ti1 C23 C22 -33.62(14)
C21 Ti1 C23 C22 37.48(12)
C25 Ti1 C23 C22 79.77(13)
C24 Ti1 C23 C22 115.98(18)
N2 Ti1 C23 C28 7.81(17)
N1 Ti1 C23 C28 -66.24(18)
N3 Ti1 C23 C28 -171.65(15)
N4 Ti1 C23 C28 89.41(18)
C21 Ti1 C23 C28 160.5(2)
C22 Ti1 C23 C28 123.0(2)
C25 Ti1 C23 C28 -157.2(2)
C24 Ti1 C23 C28 -121.0(2)
C22 C23 C24 C25 -0.8(2)
C28 C23 C24 C25 -174.86(19)
Ti1 C23 C24 C25 62.42(14)
C22 C23 C24 C29 171.66(19)
C28 C23 C24 C29 -2.4(3)
Ti1 C23 C24 C29 -125.1(2)
C22 C23 C24 Ti1 -63.21(14)
C28 C23 C24 Ti1 122.7(2)
N2 Ti1 C24 C25 -172.01(11)
N1 Ti1 C24 C25 114.27(12)
N3 Ti1 C24 C25 32.29(14)
N4 Ti1 C24 C25 -67.70(17)
C21 Ti1 C24 C25 -38.30(12)
C22 Ti1 C24 C25 -80.15(13)
C23 Ti1 C24 C25 -117.39(17)
N2 Ti1 C24 C23 -54.62(13)
N1 Ti1 C24 C23 -128.34(13)
N3 Ti1 C24 C23 149.68(12)
N4 Ti1 C24 C23 49.69(18)
C21 Ti1 C24 C23 79.09(13)
C22 Ti1 C24 C23 37.24(12)
C25 Ti1 C24 C23 117.39(17)
N2 Ti1 C24 C29 65.2(2)
N1 Ti1 C24 C29 -8.5(2)
N3 Ti1 C24 C29 -90.5(2)
N4 Ti1 C24 C29 169.53(17)
C21 Ti1 C24 C29 -161.1(2)
C22 Ti1 C24 C29 157.1(2)
C25 Ti1 C24 C29 -122.8(3)
C23 Ti1 C24 C29 119.8(3)
C23 C24 C25 C21 -0.3(2)
C29 C24 C25 C21 -172.4(2)
Ti1 C24 C25 C21 63.29(14)
C23 C24 C25 C30 169.7(2)
C29 C24 C25 C30 -2.4(3)
Ti1 C24 C25 C30 -126.7(2)
C23 C24 C25 Ti1 -63.55(14)
C29 C24 C25 Ti1 124.3(2)
C22 C21 C25 C24 1.2(2)
C26 C21 C25 C24 176.2(2)
Ti1 C21 C25 C24 -66.49(14)
C22 C21 C25 C30 -168.9(2)
C26 C21 C25 C30 6.2(3)
Ti1 C21 C25 C30 123.4(2)
C22 C21 C25 Ti1 67.69(14)
C26 C21 C25 Ti1 -117.3(2)
N2 Ti1 C25 C24 12.08(17)
N1 Ti1 C25 C24 -67.38(12)
N3 Ti1 C25 C24 -152.10(12)
N4 Ti1 C25 C24 139.38(11)
C21 Ti1 C25 C24 115.41(17)
C22 Ti1 C25 C24 77.04(13)
C23 Ti1 C25 C24 36.11(11)
N2 Ti1 C25 C21 -103.33(14)
N1 Ti1 C25 C21 177.21(12)
N3 Ti1 C25 C21 92.50(12)
N4 Ti1 C25 C21 23.97(15)
C22 Ti1 C25 C21 -38.36(12)
C23 Ti1 C25 C21 -79.30(13)
C24 Ti1 C25 C21 -115.41(17)
N2 Ti1 C25 C30 136.59(19)
N1 Ti1 C25 C30 57.1(2)
N3 Ti1 C25 C30 -27.6(2)
N4 Ti1 C25 C30 -96.1(2)
C21 Ti1 C25 C30 -120.1(3)
C22 Ti1 C25 C30 -158.4(2)
C23 Ti1 C25 C30 160.6(2)
C24 Ti1 C25 C30 124.5(3)
